data_4305788
loop_
_publ_author_name
'K. L. Gurunatha'
'Kazuhiro Uemura'
'Tapas Kumar Maji'

_publ_section_title
;
Temperature- and Stoichiometry-Controlled Dimensionality in a Magnesium
4,5-Imidazoledicarboxylate System with Strong Hydrophilic Pore Surfaces
;
_journal_name_full 'Inorganic Chemistry'
_journal_page_first 6578
_journal_page_last 6580
_journal_paper_doi 10.1021/ic8007377
_journal_volume 47
_journal_year 2008
_chemical_formula_sum 'C10 H16 Mg3 N4 O15'
_chemical_formula_weight 505.20
_chemical_name_systematic
;
 ?
;
_space_group_IT_number 14
_symmetry_cell_setting monoclinic
_symmetry_space_group_name_Hall '-P 2yn'
_symmetry_space_group_name_H-M 'P 1 21/n 1'
_atom_sites_solution_hydrogens geom
_atom_sites_solution_primary direct
_atom_sites_solution_secondary difmap
_audit_creation_method SHELXL-97
_cell_angle_alpha 90.00
_cell_angle_beta 108.225(3)
_cell_angle_gamma 90.00
_cell_formula_units_Z 4
_cell_length_a 10.4503(7)
_cell_length_b 16.6457(11)
_cell_length_c 11.4380(8)
_cell_measurement_temperature 293(2)
_cell_volume 1889.9(2)
_computing_cell_refinement SMART
_computing_data_collection 'SMART (Bruker,2000)'
_computing_data_reduction 'SAINT (Bruker,2000)'
_computing_molecular_graphics 'Mercury 1.4.1'
_computing_publication_material 'PLATON (Spek, 2003)'
_computing_structure_refinement 'SHELXL-97 (Sheldrick, 1997)'
_computing_structure_solution 'SIR-92 (Altomare et al. 1994)'
_diffrn_ambient_temperature 293(2)
_diffrn_measured_fraction_theta_full 0.998
_diffrn_measured_fraction_theta_max 0.998
_diffrn_radiation_monochromator graphite
_diffrn_radiation_source 'fine-focus sealed tube'
_diffrn_radiation_type MoK\a
_diffrn_radiation_wavelength 0.71073
_diffrn_reflns_av_R_equivalents 0.0322
_diffrn_reflns_av_sigmaI/netI 0.0188
_diffrn_reflns_limit_h_max 11
_diffrn_reflns_limit_h_min -10
_diffrn_reflns_limit_k_max 18
_diffrn_reflns_limit_k_min -18
_diffrn_reflns_limit_l_max 12
_diffrn_reflns_limit_l_min -12
_diffrn_reflns_number 19936
_diffrn_reflns_theta_full 22.72
_diffrn_reflns_theta_max 22.72
_diffrn_reflns_theta_min 2.24
_exptl_absorpt_coefficient_mu 0.251
_exptl_absorpt_correction_T_max 0.9512
_exptl_absorpt_correction_T_min 0.8026
_exptl_absorpt_correction_type empirical
_exptl_absorpt_process_details sadabs
_exptl_crystal_colour Colourless
_exptl_crystal_density_diffrn 1.776
_exptl_crystal_density_method 'not measured'
_exptl_crystal_description 'Square block'
_exptl_crystal_F_000 1040
_exptl_crystal_size_max 0.16
_exptl_crystal_size_mid 0.10
_exptl_crystal_size_min 0.08
_refine_diff_density_max 0.192
_refine_diff_density_min -0.252
_refine_diff_density_rms 0.043
_refine_ls_extinction_method none
_refine_ls_goodness_of_fit_ref 1.040
_refine_ls_hydrogen_treatment mixed
_refine_ls_matrix_type full
_refine_ls_number_parameters 353
_refine_ls_number_reflns 2537
_refine_ls_number_restraints 0
_refine_ls_restrained_S_all 1.040
_refine_ls_R_factor_all 0.0284
_refine_ls_R_factor_gt 0.0248
_refine_ls_shift/su_max 0.001
_refine_ls_shift/su_mean 0.000
_refine_ls_structure_factor_coef Fsqd
_refine_ls_weighting_details 'calc w=1/[\s^2^(Fo^2^)+(0.0345P)^2^+1.2192P] where P=(Fo^2^+2Fc^2^)/3'
_refine_ls_weighting_scheme calc
_refine_ls_wR_factor_gt 0.0636
_refine_ls_wR_factor_ref 0.0660
_reflns_number_gt 2310
_reflns_number_total 2537
_reflns_threshold_expression >2sigma(I)
_cod_data_source_file ic8007377-file001_3.cif
_cod_data_source_block complex3
_cod_depositor_comments
;
The following automatic conversions were performed:
'_symmetry_cell_setting' value 'Monoclinic' changed to 'monoclinic'
according to '/home/saulius/struct/CIF-dictionaries/cif_core.dic'
dictionary named 'cif_core.dic' version 2.4.1 from 2010-06-29.

Automatic conversion script
Id: cif_fix_enum 1527 2010-12-29 10:47:43Z saulius 
;
_cod_database_code 4305788

loop_
_symmetry_equiv_pos_as_xyz
'x, y, z'
'-x+1/2, y+1/2, -z+1/2'
'-x, -y, -z'
'x-1/2, -y-1/2, z-1/2'

loop_
_atom_site_label
_atom_site_type_symbol
_atom_site_fract_x
_atom_site_fract_y
_atom_site_fract_z
_atom_site_U_iso_or_equiv
_atom_site_adp_type
_atom_site_occupancy
_atom_site_symmetry_multiplicity
_atom_site_calc_flag
_atom_site_refinement_flags
_atom_site_disorder_assembly
_atom_site_disorder_group
C1 C 1.7278(2) 0.27179(12) -0.0189(2) 0.0213(5) Uani 1 1 d . . .
C2 C 1.52019(18) 0.30318(11) -0.05498(17) 0.0154(4) Uani 1 1 d . . .
C3 C 1.52909(18) 0.22199(11) -0.08030(17) 0.0152(4) Uani 1 1 d . . .
C4 C 1.40764(19) 0.35973(12) -0.06602(17) 0.0151(4) Uani 1 1 d . . .
C5 C 1.43098(19) 0.15572(12) -0.12060(17) 0.0157(4) Uani 1 1 d . . .
C6 C 1.47619(19) 0.21548(12) 0.19615(18) 0.0170(5) Uani 1 1 d . . .
C7 C 1.43473(17) 0.31024(11) 0.30647(17) 0.0135(4) Uani 1 1 d . . .
C8 C 1.32162(18) 0.29764(11) 0.20495(17) 0.0149(4) Uani 1 1 d . . .
C9 C 1.18899(19) 0.33745(12) 0.15584(18) 0.0162(4) Uani 1 1 d . . .
C10 C 1.47271(18) 0.36566(11) 0.41320(17) 0.0138(4) Uani 1 1 d . . .
N1 N 1.64840(15) 0.33415(9) -0.01534(15) 0.0188(4) Uani 1 1 d . . .
N2 N 1.66214(15) 0.20302(10) -0.05787(15) 0.0189(4) Uani 1 1 d . . .
N3 N 1.35016(15) 0.23714(10) 0.13493(14) 0.0175(4) Uani 1 1 d . . .
N4 N 1.53194(15) 0.25693(9) 0.29941(14) 0.0156(4) Uani 1 1 d . . .
O1 O 1.6639(2) 0.49374(11) -0.13834(16) 0.0380(4) Uani 1 1 d . . .
O2 O 1.85333(16) 0.47258(11) 0.11254(18) 0.0345(4) Uani 1 1 d . . .
O3 O 1.63579(18) 0.43496(10) 0.20664(15) 0.0290(4) Uani 1 1 d . . .
O4 O 1.44405(12) 0.43312(7) -0.04401(12) 0.0169(3) Uani 1 1 d . . .
O5 O 1.28854(13) 0.33803(8) -0.09440(13) 0.0227(3) Uani 1 1 d . . .
O6 O 1.47657(13) 0.08902(8) -0.14443(13) 0.0211(3) Uani 1 1 d . . .
O7 O 1.30927(13) 0.16520(8) -0.12949(12) 0.0211(3) Uani 1 1 d . . .
O8 O 1.11246(13) 0.31027(8) 0.05505(12) 0.0222(3) Uani 1 1 d . . .
O9 O 1.15943(13) 0.39685(8) 0.21079(12) 0.0209(3) Uani 1 1 d . . .
O10 O 1.59452(12) 0.36222(8) 0.48039(12) 0.0199(3) Uani 1 1 d . . .
O11 O 1.38897(13) 0.41197(8) 0.43624(13) 0.0216(3) Uani 1 1 d . . .
O12 O 1.1881(2) 0.54059(10) 0.3562(2) 0.0323(4) Uani 1 1 d . . .
O13 O 1.1968(2) 0.45614(12) 0.57511(17) 0.0415(5) Uani 1 1 d . . .
O14 O 2.04697(19) 0.58205(11) 0.10719(17) 0.0346(4) Uani 1 1 d . . .
O15 O 1.4900(3) 0.4035(2) -0.3074(2) 0.0867(9) Uani 1 1 d . . .
Mg1 Mg 1.65078(6) 0.45999(4) 0.03302(6) 0.01576(17) Uani 1 1 d . . .
Mg2 Mg 1.20588(6) 0.23729(4) -0.04626(6) 0.01441(17) Uani 1 1 d . . .
Mg3 Mg 1.18659(6) 0.41995(4) 0.39436(6) 0.01572(18) Uani 1 1 d . . .
H1 H 1.822(2) 0.2768(12) 0.0025(19) 0.026(6) Uiso 1 1 d . . .
H2 H 1.524(2) 0.1753(12) 0.1685(17) 0.017(5) Uiso 1 1 d . . .
H3 H 1.722(3) 0.522(2) -0.158(3) 0.070(10) Uiso 1 1 d . . .
H4 H 1.616(3) 0.462(2) -0.197(3) 0.076(11) Uiso 1 1 d . . .
H5 H 1.892(3) 0.450(2) 0.184(3) 0.073(11) Uiso 1 1 d . . .
H6 H 1.903(3) 0.5067(19) 0.105(3) 0.056(10) Uiso 1 1 d . . .
H7 H 1.566(4) 0.438(2) 0.212(4) 0.094(15) Uiso 1 1 d . . .
H8 H 1.683(3) 0.4006(19) 0.261(3) 0.064(10) Uiso 1 1 d . . .
H9 H 1.246(3) 0.5663(18) 0.397(3) 0.052(10) Uiso 1 1 d . . .
H10 H 1.151(3) 0.5618(19) 0.293(3) 0.063(11) Uiso 1 1 d . . .
H11 H 1.265(4) 0.445(2) 0.622(4) 0.083(14) Uiso 1 1 d . . .
H12 H 1.149(4) 0.495(3) 0.594(4) 0.113(15) Uiso 1 1 d . . .
H13 H 2.004(3) 0.6167(19) 0.064(3) 0.058(10) Uiso 1 1 d . . .
H14 H 2.101(4) 0.569(2) 0.070(4) 0.103(15) Uiso 1 1 d . . .
H15 H 1.561(2) 0.3677(11) -0.2901(18) 0.004(5) Uiso 1 1 d . . .
H16 H 1.489(7) 0.412(4) -0.409(7) 0.26(3) Uiso 1 1 d . . .

loop_
_atom_site_aniso_label
_atom_site_aniso_U_11
_atom_site_aniso_U_22
_atom_site_aniso_U_33
_atom_site_aniso_U_23
_atom_site_aniso_U_13
_atom_site_aniso_U_12
C1 0.0128(11) 0.0180(12) 0.0326(13) -0.0019(9) 0.0062(9) -0.0004(9)
C2 0.0139(10) 0.0145(11) 0.0175(11) 0.0000(8) 0.0045(8) -0.0012(8)
C3 0.0136(10) 0.0154(11) 0.0165(11) -0.0016(8) 0.0046(8) -0.0009(8)
C4 0.0170(11) 0.0157(12) 0.0123(10) 0.0014(8) 0.0041(8) -0.0019(8)
C5 0.0154(11) 0.0163(11) 0.0156(11) -0.0018(8) 0.0052(8) -0.0001(8)
C6 0.0176(11) 0.0164(11) 0.0164(11) -0.0014(9) 0.0045(9) 0.0035(9)
C7 0.0109(10) 0.0147(10) 0.0143(10) 0.0016(8) 0.0030(8) 0.0010(8)
C8 0.0145(10) 0.0160(11) 0.0142(11) 0.0009(8) 0.0045(9) 0.0006(8)
C9 0.0152(10) 0.0170(11) 0.0165(11) 0.0021(9) 0.0053(9) 0.0000(8)
C10 0.0133(10) 0.0132(10) 0.0156(10) 0.0033(8) 0.0054(9) -0.0006(8)
N1 0.0140(9) 0.0139(9) 0.0275(10) -0.0026(7) 0.0050(7) -0.0023(7)
N2 0.0139(9) 0.0143(9) 0.0284(10) -0.0031(7) 0.0063(7) -0.0009(7)
N3 0.0158(9) 0.0180(9) 0.0163(9) -0.0027(7) 0.0016(7) 0.0029(7)
N4 0.0141(8) 0.0172(9) 0.0147(9) -0.0001(7) 0.0030(7) 0.0010(7)
O1 0.0595(12) 0.0312(10) 0.0315(10) -0.0026(8) 0.0263(9) -0.0131(9)
O2 0.0196(8) 0.0363(10) 0.0402(11) 0.0099(9) -0.0014(8) -0.0066(8)
O3 0.0277(9) 0.0350(10) 0.0242(9) 0.0106(7) 0.0080(8) 0.0096(8)
O4 0.0160(7) 0.0101(8) 0.0231(8) -0.0010(6) 0.0036(6) -0.0006(6)
O5 0.0126(8) 0.0169(8) 0.0361(9) -0.0007(6) 0.0042(6) -0.0017(6)
O6 0.0160(7) 0.0134(8) 0.0341(9) -0.0071(6) 0.0080(6) -0.0009(6)
O7 0.0131(8) 0.0202(8) 0.0300(8) -0.0096(6) 0.0066(6) -0.0016(6)
O8 0.0147(7) 0.0288(9) 0.0177(8) -0.0071(6) -0.0026(6) 0.0043(6)
O9 0.0205(7) 0.0207(8) 0.0194(8) -0.0040(6) 0.0030(6) 0.0060(6)
O10 0.0126(7) 0.0235(8) 0.0192(8) -0.0055(6) -0.0015(6) 0.0014(6)
O11 0.0141(7) 0.0236(8) 0.0255(8) -0.0082(6) 0.0038(6) 0.0011(6)
O12 0.0380(10) 0.0168(9) 0.0361(11) 0.0000(8) 0.0029(9) -0.0033(8)
O13 0.0509(12) 0.0437(12) 0.0282(10) -0.0079(9) 0.0098(10) 0.0052(9)
O14 0.0335(10) 0.0306(10) 0.0398(11) 0.0100(9) 0.0115(9) 0.0096(8)
O15 0.0746(18) 0.153(3) 0.0303(13) -0.0189(14) 0.0132(12) -0.0278(18)
Mg1 0.0145(3) 0.0125(4) 0.0197(4) -0.0003(3) 0.0045(3) -0.0002(3)
Mg2 0.0109(3) 0.0159(4) 0.0142(4) -0.0024(3) 0.0007(3) -0.0004(2)
Mg3 0.0135(3) 0.0136(4) 0.0204(4) -0.0002(3) 0.0056(3) -0.0001(2)

loop_
_atom_type_symbol
_atom_type_description
_atom_type_scat_dispersion_real
_atom_type_scat_dispersion_imag
_atom_type_scat_source
C C 0.0033 0.0016 'International Tables Vol C Tables 4.2.6.8 and 6.1.1.4'
H H 0.0000 0.0000 'International Tables Vol C Tables 4.2.6.8 and 6.1.1.4'
N N 0.0061 0.0033 'International Tables Vol C Tables 4.2.6.8 and 6.1.1.4'
O O 0.0106 0.0060 'International Tables Vol C Tables 4.2.6.8 and 6.1.1.4'
Mg Mg 0.0486 0.0363 'International Tables Vol C Tables 4.2.6.8 and 6.1.1.4'

loop_
_geom_angle_atom_site_label_1
_geom_angle_atom_site_label_2
_geom_angle_atom_site_label_3
_geom_angle
_geom_angle_site_symmetry_1
_geom_angle_site_symmetry_3
_geom_angle_publ_flag
N2 C1 N1 114.57(17) . . ?
N1 C2 C3 108.14(16) . . ?
N1 C2 C4 117.16(16) . . ?
C3 C2 C4 134.65(17) . . ?
N2 C3 C2 108.36(16) . . ?
N2 C3 C5 116.81(16) . . ?
C2 C3 C5 134.81(17) . . ?
O5 C4 O4 122.85(17) . . ?
O5 C4 C2 122.93(17) . . ?
O4 C4 C2 114.23(16) . . ?
O7 C5 O6 122.09(17) . . ?
O7 C5 C3 121.24(17) . . ?
O6 C5 C3 116.67(16) . . ?
N3 C6 N4 114.27(17) . . ?
N4 C7 C8 107.79(16) . . ?
N4 C7 C10 116.06(15) . . ?
C8 C7 C10 136.14(17) . . ?
N3 C8 C7 108.31(16) . . ?
N3 C8 C9 117.04(16) . . ?
C7 C8 C9 134.49(18) . . ?
O9 C9 O8 123.49(17) . . ?
O9 C9 C8 120.57(17) . . ?
O8 C9 C8 115.88(17) . . ?
O11 C10 O10 122.37(17) . . ?
O11 C10 C7 122.07(16) . . ?
O10 C10 C7 115.55(16) . . ?
C1 N1 C2 104.43(16) . . ?
C1 N1 Mg1 143.24(13) . . ?
C2 N1 Mg1 112.31(12) . . ?
C1 N2 C3 104.49(16) . . ?
C1 N2 Mg3 143.96(13) . 4_665 ?
C3 N2 Mg3 111.44(12) . 4_665 ?
C6 N3 C8 104.51(15) . . ?
C6 N3 Mg2 141.90(13) . . ?
C8 N3 Mg2 110.25(12) . . ?
C6 N4 C7 105.10(15) . . ?
C6 N4 Mg2 142.21(13) . 4_666 ?
C7 N4 Mg2 112.52(12) . 4_666 ?
C4 O4 Mg1 135.80(12) . 3_865 ?
C4 O4 Mg1 119.12(11) . . ?
Mg1 O4 Mg1 103.93(6) 3_865 . ?
C4 O5 Mg2 130.18(13) . . ?
C5 O6 Mg3 116.94(12) . 4_665 ?
C5 O7 Mg2 135.11(12) . . ?
C9 O8 Mg2 115.87(12) . . ?
C9 O9 Mg3 132.50(13) . . ?
C10 O10 Mg2 116.44(12) . 4_666 ?
C10 O11 Mg3 137.51(13) . . ?
O2 Mg1 O4 109.67(7) . 3_865 ?
O2 Mg1 O3 88.42(8) . . ?
O4 Mg1 O3 86.19(6) 3_865 . ?
O2 Mg1 O1 91.57(9) . . ?
O4 Mg1 O1 89.94(7) 3_865 . ?
O3 Mg1 O1 175.88(8) . . ?
O2 Mg1 O4 173.54(7) . . ?
O4 Mg1 O4 76.07(6) 3_865 . ?
O3 Mg1 O4 89.04(7) . . ?
O1 Mg1 O4 91.39(7) . . ?
O2 Mg1 N1 98.11(7) . . ?
O4 Mg1 N1 152.16(6) 3_865 . ?
O3 Mg1 N1 92.97(7) . . ?
O1 Mg1 N1 91.11(7) . . ?
O4 Mg1 N1 76.10(6) . . ?
O2 Mg1 Mg1 148.16(6) . 3_865 ?
O4 Mg1 Mg1 38.58(4) 3_865 3_865 ?
O3 Mg1 Mg1 86.99(6) . 3_865 ?
O1 Mg1 Mg1 90.85(6) . 3_865 ?
O4 Mg1 Mg1 37.49(4) . 3_865 ?
N1 Mg1 Mg1 113.59(5) . 3_865 ?
O7 Mg2 O5 91.54(6) . . ?
O7 Mg2 O10 90.12(6) . 4_565 ?
O5 Mg2 O10 171.20(6) . 4_565 ?
O7 Mg2 N4 94.59(6) . 4_565 ?
O5 Mg2 N4 93.65(6) . 4_565 ?
O10 Mg2 N4 77.60(6) 4_565 4_565 ?
O7 Mg2 O8 174.89(6) . . ?
O5 Mg2 O8 89.02(6) . . ?
O10 Mg2 O8 90.10(6) 4_565 . ?
N4 Mg2 O8 90.44(6) 4_565 . ?
O7 Mg2 N3 97.77(6) . . ?
O5 Mg2 N3 91.88(6) . . ?
O10 Mg2 N3 96.47(6) 4_565 . ?
N4 Mg2 N3 166.31(7) 4_565 . ?
O8 Mg2 N3 77.13(6) . . ?
O11 Mg3 O12 92.14(7) . . ?
O11 Mg3 O9 91.70(6) . . ?
O12 Mg3 O9 88.48(7) . . ?
O11 Mg3 O6 172.04(6) . 4_566 ?
O12 Mg3 O6 95.82(7) . 4_566 ?
O9 Mg3 O6 88.27(6) . 4_566 ?
O11 Mg3 O13 93.31(8) . . ?
O12 Mg3 O13 85.89(8) . . ?
O9 Mg3 O13 172.60(8) . . ?
O6 Mg3 O13 87.53(8) 4_566 . ?
O11 Mg3 N2 94.35(6) . 4_566 ?
O12 Mg3 N2 172.41(7) . 4_566 ?
O9 Mg3 N2 95.25(6) . 4_566 ?
O6 Mg3 N2 77.73(6) 4_566 4_566 ?
O13 Mg3 N2 89.80(7) . 4_566 ?

loop_
_geom_bond_atom_site_label_1
_geom_bond_atom_site_label_2
_geom_bond_distance
_geom_bond_site_symmetry_2
_geom_bond_publ_flag
C1 N2 1.337(3) . ?
C1 N1 1.338(3) . ?
C2 N1 1.373(2) . ?
C2 C3 1.391(3) . ?
C2 C4 1.481(3) . ?
C3 N2 1.369(2) . ?
C3 C5 1.478(3) . ?
C4 O5 1.238(2) . ?
C4 O4 1.281(2) . ?
C5 O7 1.254(2) . ?
C5 O6 1.271(2) . ?
C6 N3 1.333(2) . ?
C6 N4 1.334(3) . ?
C7 N4 1.370(2) . ?
C7 C8 1.390(3) . ?
C7 C10 1.482(3) . ?
C8 N3 1.376(2) . ?
C8 C9 1.479(3) . ?
C9 O9 1.261(2) . ?
C9 O8 1.264(2) . ?
C10 O11 1.255(2) . ?
C10 O10 1.266(2) . ?
N1 Mg1 2.1647(17) . ?
N2 Mg3 2.1542(17) 4_665 ?
N3 Mg2 2.1480(17) . ?
N4 Mg2 2.1030(16) 4_666 ?
O1 Mg1 2.0843(17) . ?
O2 Mg1 2.0365(17) . ?
O3 Mg1 2.0823(17) . ?
O4 Mg1 2.0595(14) 3_865 ?
O4 Mg1 2.1102(14) . ?
O5 Mg2 2.0392(15) . ?
O6 Mg3 2.1040(14) 4_665 ?
O7 Mg2 2.0389(14) . ?
O8 Mg2 2.1164(14) . ?
O9 Mg3 2.0651(15) . ?
O10 Mg2 2.1007(14) 4_666 ?
O11 Mg3 2.0215(14) . ?
O12 Mg3 2.0563(18) . ?
O13 Mg3 2.1238(19) . ?
Mg1 O4 2.0595(14) 3_865 ?
Mg1 Mg1 3.2844(12) 3_865 ?
Mg2 O10 2.1007(14) 4_565 ?
Mg2 N4 2.1030(16) 4_565 ?
Mg3 O6 2.1040(14) 4_566 ?
Mg3 N2 2.1542(17) 4_566 ?
